data_4301134
loop_
_publ_author_name
'Qing Wang'
'Jianyong Zhang'
'Chun-Feng Zhuang'
'Yu Tang'
'Cheng-Yong Su'

_publ_section_title
;
Guest Inclusion and Interpenetration Tuning of Cd(II)/Mn(II) Coordination
Grid Networks Assembled from a Rigid Linear Diimidazole Schiff Base Ligand
;
_journal_name_full 'Inorganic Chemistry'
_journal_page_first 287
_journal_page_last 295
_journal_paper_doi 10.1021/ic801770n
_journal_volume 48
_journal_year 2009
_chemical_formula_sum 'C50 H45 F6 Mn N12 O6 S2'
_chemical_formula_weight 1143.02
_chemical_name_systematic
; 
 ? 
;
_space_group_IT_number 12
_symmetry_cell_setting monoclinic
_symmetry_space_group_name_Hall '-C 2y'
_symmetry_space_group_name_H-M 'C 1 2/m 1'
_atom_sites_solution_hydrogens geom
_atom_sites_solution_primary direct
_atom_sites_solution_secondary difmap
_audit_creation_method SHELXL-97
_cell_angle_alpha 90.00
_cell_angle_beta 117.331(4)
_cell_angle_gamma 90.00
_cell_formula_units_Z 4
_cell_length_a 19.9472(8)
_cell_length_b 20.2514(6)
_cell_length_c 14.8379(5)
_cell_measurement_reflns_used 5506
_cell_measurement_temperature 153(2)
_cell_measurement_theta_max 29.7044
_cell_measurement_theta_min 2.5270
_cell_volume 5324.8(4)
_computing_cell_refinement
;
CrysAlis RED, Oxford Diffraction Ltd.,
Version 1.171.31.7 (release 18-10-2006 CrysAlis171 .NET)
(compiled Oct 18 2006,16:28:17)
;
_computing_data_collection
;
CrysAlis CCD, Oxford Diffraction Ltd.,
Version 1.171.31.7 (release 18-10-2006 CrysAlis171 .NET)
(compiled Oct 18 2006,16:28:17)
;
_computing_data_reduction
;
CrysAlis RED, Oxford Diffraction Ltd.,
Version 1.171.31.7 (release 18-10-2006 CrysAlis171 .NET)
(compiled Oct 18 2006,16:28:17)
;
_computing_structure_refinement 'SHELXL-97 (Sheldrick, 1997)'
_computing_structure_solution 'SHELXS-97 (Sheldrick, 1990)'
_diffrn_ambient_temperature 153(2)
_diffrn_detector_area_resol_mean 16.0855
_diffrn_measured_fraction_theta_full 0.966
_diffrn_measured_fraction_theta_max 0.966
_diffrn_measurement_device_type 'Gemini S Ultra'
_diffrn_measurement_method '\w and \p scan'
_diffrn_radiation_monochromator graphite
_diffrn_radiation_source 'Enhance (Mo) X-ray Source'
_diffrn_radiation_type MoK\a
_diffrn_radiation_wavelength 0.71073
_diffrn_reflns_av_R_equivalents 0.0376
_diffrn_reflns_av_sigmaI/netI 0.0849
_diffrn_reflns_limit_h_max 25
_diffrn_reflns_limit_h_min -25
_diffrn_reflns_limit_k_max 26
_diffrn_reflns_limit_k_min -24
_diffrn_reflns_limit_l_max 19
_diffrn_reflns_limit_l_min -18
_diffrn_reflns_number 18717
_diffrn_reflns_theta_full 28.00
_diffrn_reflns_theta_max 28.00
_diffrn_reflns_theta_min 2.88
_exptl_absorpt_coefficient_mu 0.408
_exptl_absorpt_correction_T_max 0.9229
_exptl_absorpt_correction_T_min 0.8875
_exptl_absorpt_correction_type multi-scan
_exptl_absorpt_process_details
;
CrysAlis RED, Oxford Diffraction Ltd.,
Version 1.171.31.7 (release 18-10-2006 CrysAlis171 .NET)
(compiled Oct 18 2006,16:28:17)
Empirical absorption correction using spherical harmonics,
 implemented in SCALE3 ABSPACK scaling algorithm.
;
_exptl_crystal_colour Yellow
_exptl_crystal_density_diffrn 1.423
_exptl_crystal_density_method 'not measured'
_exptl_crystal_description Block
_exptl_crystal_F_000 2344
_exptl_crystal_size_max 0.30
_exptl_crystal_size_mid 0.26
_exptl_crystal_size_min 0.20
_refine_diff_density_max 1.023
_refine_diff_density_min -0.775
_refine_diff_density_rms 0.082
_refine_ls_extinction_method none
_refine_ls_goodness_of_fit_ref 1.036
_refine_ls_hydrogen_treatment geom
_refine_ls_matrix_type full
_refine_ls_number_parameters 399
_refine_ls_number_reflns 6403
_refine_ls_number_restraints 234
_refine_ls_restrained_S_all 1.090
_refine_ls_R_factor_all 0.1302
_refine_ls_R_factor_gt 0.0639
_refine_ls_shift/su_max 0.004
_refine_ls_shift/su_mean 0.000
_refine_ls_structure_factor_coef Fsqd
_refine_ls_weighting_details 'calc w=1/[\s^2^(Fo^2^)+(0.1000P)^2^+9.5000P] where P=(Fo^2^+2Fc^2^)/3'
_refine_ls_weighting_scheme calc
_refine_ls_wR_factor_gt 0.1718
_refine_ls_wR_factor_ref 0.2139
_reflns_number_gt 3308
_reflns_number_total 6403
_reflns_threshold_expression >2sigma(I)
_cod_data_source_file ic801770n_si_001_08.cif
_cod_data_source_block 8
_cod_depositor_comments
;
The following automatic conversions were performed:
'_symmetry_cell_setting' value 'Monoclinic' changed to 'monoclinic'
according to '/home/saulius/struct/CIF-dictionaries/cif_core.dic'
dictionary named 'cif_core.dic' version 2.4.1 from 2010-06-29.

Automatic conversion script
Id: cif_fix_enum 1527 2010-12-29 10:47:43Z saulius 
;
_cod_original_cell_volume 5324.8(3)
_cod_original_sg_symbol_H-M 'C 2/m'
_cod_database_code 4301134

loop_
_symmetry_equiv_pos_as_xyz
'x, y, z'
'-x, y, -z'
'x+1/2, y+1/2, z'
'-x+1/2, y+1/2, -z'
'-x, -y, -z'
'x, -y, z'
'-x+1/2, -y+1/2, -z'
'x+1/2, -y+1/2, z'

loop_
_atom_site_label
_atom_site_type_symbol
_atom_site_fract_x
_atom_site_fract_y
_atom_site_fract_z
_atom_site_U_iso_or_equiv
_atom_site_adp_type
_atom_site_occupancy
_atom_site_symmetry_multiplicity
_atom_site_calc_flag
_atom_site_refinement_flags
_atom_site_disorder_assembly
_atom_site_disorder_group
Mn1 Mn 0.0000 0.0000 0.0000 0.0292(3) Uani 1 4 d S . .
Mn2 Mn 1.0000 0.5000 1.0000 0.0386(3) Uani 1 4 d S . .
N1 N 0.03639(16) 0.07893(15) 0.1162(2) 0.0348(7) Uani 1 1 d . . .
N2 N 0.11115(17) 0.14779(15) 0.2365(2) 0.0362(7) Uani 1 1 d . . .
N3 N 0.44237(19) 0.22206(18) 0.5707(3) 0.0438(8) Uani 1 1 d . . .
N4 N 0.51064(17) 0.25274(17) 0.6371(3) 0.0416(8) Uani 1 1 d . . .
N5 N 0.83991(16) 0.34131(17) 0.9571(2) 0.0388(8) Uani 1 1 d . . .
N6 N 0.92860(17) 0.41830(18) 1.0107(3) 0.0434(8) Uani 1 1 d . . .
C1 C -0.0064(2) 0.1244(2) 0.1361(3) 0.0496(11) Uani 1 1 d . . .
H1A H -0.0599 0.1257 0.1031 0.060 Uiso 1 1 calc R . .
C2 C 0.0386(2) 0.1670(2) 0.2092(3) 0.0476(11) Uani 1 1 d . . .
H2A H 0.0229 0.2030 0.2362 0.057 Uiso 1 1 calc R . .
C3 C 0.1067(2) 0.09507(18) 0.1779(3) 0.0356(8) Uani 1 1 d . . .
H3A H 0.1494 0.0723 0.1810 0.043 Uiso 1 1 calc R . .
C4 C 0.1801(2) 0.17733(19) 0.3095(3) 0.0358(8) Uani 1 1 d . . .
C5 C 0.2398(2) 0.13740(19) 0.3734(3) 0.0404(9) Uani 1 1 d . . .
H5A H 0.2339 0.0908 0.3713 0.049 Uiso 1 1 calc R . .
C6 C 0.3070(2) 0.1655(2) 0.4393(3) 0.0420(9) Uani 1 1 d . . .
H6A H 0.3475 0.1380 0.4827 0.050 Uiso 1 1 calc R . .
C7 C 0.3170(2) 0.23405(19) 0.4439(3) 0.0383(9) Uani 1 1 d . . .
C8 C 0.2555(2) 0.2737(2) 0.3809(3) 0.0433(10) Uani 1 1 d . . .
H8A H 0.2607 0.3203 0.3838 0.052 Uiso 1 1 calc R . .
C9 C 0.1877(2) 0.24568(19) 0.3151(3) 0.0382(9) Uani 1 1 d . . .
H9A H 0.1462 0.2730 0.2735 0.046 Uiso 1 1 calc R . .
C10 C 0.3916(2) 0.2633(2) 0.5134(3) 0.0391(9) Uani 1 1 d . . .
C11 C 0.4020(2) 0.3362(2) 0.5100(3) 0.0496(11) Uani 1 1 d . . .
H11A H 0.4535 0.3482 0.5595 0.074 Uiso 1 1 calc R . .
H11B H 0.3658 0.3593 0.5264 0.074 Uiso 1 1 calc R . .
H11C H 0.3935 0.3490 0.4418 0.074 Uiso 1 1 calc R . .
C12 C 0.5659(2) 0.2131(2) 0.6849(3) 0.0398(9) Uani 1 1 d . . .
C13 C 0.5625(3) 0.1395(2) 0.6723(4) 0.0634(14) Uani 1 1 d . . .
H13A H 0.5117 0.1266 0.6219 0.095 Uiso 1 1 calc R . .
H13B H 0.5744 0.1185 0.7374 0.095 Uiso 1 1 calc R . .
H13C H 0.5992 0.1255 0.6494 0.095 Uiso 1 1 calc R . .
C14 C 0.6377(2) 0.2455(2) 0.7577(3) 0.0394(9) Uani 1 1 d . . .
C15 C 0.7024(2) 0.2096(2) 0.8171(3) 0.0471(10) Uani 1 1 d . . .
H15A H 0.7011 0.1628 0.8123 0.057 Uiso 1 1 calc R . .
C16 C 0.7690(2) 0.2406(2) 0.8834(3) 0.0458(10) Uani 1 1 d . . .
H16A H 0.8128 0.2153 0.9230 0.055 Uiso 1 1 calc R . .
C17 C 0.7710(2) 0.3085(2) 0.8913(3) 0.0383(9) Uani 1 1 d . . .
C18 C 0.7070(2) 0.3452(2) 0.8351(3) 0.0414(9) Uani 1 1 d . . .
H18A H 0.7082 0.3918 0.8423 0.050 Uiso 1 1 calc R . .
C19 C 0.6414(2) 0.31415(19) 0.7685(3) 0.0401(9) Uani 1 1 d . . .
H19A H 0.5978 0.3399 0.7292 0.048 Uiso 1 1 calc R . .
C20 C 0.8995(2) 0.3179(3) 1.0445(3) 0.0531(12) Uani 1 1 d . . .
H20A H 0.9026 0.2764 1.0759 0.064 Uiso 1 1 calc R . .
C21 C 0.9525(2) 0.3656(3) 1.0765(3) 0.0554(12) Uani 1 1 d . . .
H21A H 0.9996 0.3631 1.1360 0.066 Uiso 1 1 calc R . .
C22 C 0.8606(2) 0.4022(2) 0.9399(3) 0.0433(10) Uani 1 1 d . . .
H22A H 0.8299 0.4296 0.8841 0.052 Uiso 1 1 calc R . .
C25 C 0.4639(7) 0.5000 0.5623(7) 0.083(2) Uani 1 2 d SU . .
C26 C 0.5416(7) 0.5000 0.6043(7) 0.082(3) Uani 1 2 d SU . .
C30 C 0.4210(6) 0.5000 0.4580(7) 0.086(3) Uani 1 2 d SU . .
C31 C 0.4256(6) 0.5000 0.6313(7) 0.097(3) Uani 1 2 d SU . .
H31A H 0.4354 0.4579 0.6676 0.146 Uiso 0.50 1 calc PR . .
H31B H 0.3711 0.5059 0.5901 0.146 Uiso 0.50 1 calc PR . .
H31C H 0.4459 0.5362 0.6803 0.146 Uiso 0.50 1 calc PR . .
S1 S 0.17584(10) -0.02384(9) -0.00309(14) 0.0348(4) Uani 0.50 1 d PDU . .
C23 C 0.2600(4) 0.0000 0.0913(6) 0.081(2) Uani 1 2 d SDU . .
O1 O 0.1180(2) 0.0000 0.0168(3) 0.0475(10) Uani 1 2 d SDU . .
O2 O 0.1742(3) 0.0000 -0.0966(3) 0.0517(10) Uani 1 2 d SDU . .
O3 O 0.1871(3) -0.0924(2) 0.0216(4) 0.0413(13) Uani 0.50 1 d PDU . .
F1 F 0.2672(2) 0.0000 0.1864(3) 0.0783(13) Uani 1 2 d SDU . .
F2 F 0.3225(2) 0.0000 0.0927(4) 0.1065(18) Uani 1 2 d SDU . .
F3 F 0.2631(4) 0.0770(3) 0.0780(5) 0.0833(19) Uani 0.50 1 d PDU . .
S2 S 1.12924(14) 0.52917(11) 1.26092(17) 0.0560(6) Uani 0.50 1 d PDU . .
C24 C 1.1250(7) 0.5000 1.3543(9) 0.134(4) Uani 1 2 d SDU . .
O4 O 1.0695(2) 0.5000 1.1692(3) 0.0497(10) Uani 1 2 d SDU . .
O5 O 1.1246(5) 0.5960(3) 1.2864(7) 0.067(2) Uani 0.50 1 d PDU . .
O6 O 1.2055(3) 0.5000 1.2679(5) 0.0974(19) Uani 1 2 d SDU . .
F4 F 1.1883(4) 0.5000 1.4492(4) 0.146(3) Uani 1 2 d SDU . .
F5 F 1.0649(4) 0.5000 1.3636(5) 0.133(2) Uani 1 2 d SDU . .
F6 F 1.1293(7) 0.4205(5) 1.3438(8) 0.136(4) Uani 0.50 1 d PDU . .

loop_
_atom_site_aniso_label
_atom_site_aniso_U_11
_atom_site_aniso_U_22
_atom_site_aniso_U_33
_atom_site_aniso_U_23
_atom_site_aniso_U_13
_atom_site_aniso_U_12
Mn1 0.0283(5) 0.0295(6) 0.0244(5) 0.000 0.0074(4) 0.000
Mn2 0.0219(5) 0.0496(7) 0.0373(6) 0.000 0.0074(5) 0.000
N1 0.0326(16) 0.0353(17) 0.0312(16) -0.0043(14) 0.0100(13) 0.0000(13)
N2 0.0366(17) 0.0345(17) 0.0328(17) -0.0073(14) 0.0120(14) -0.0030(13)
N3 0.0424(18) 0.045(2) 0.0444(19) -0.0158(17) 0.0202(16) -0.0129(16)
N4 0.0356(17) 0.0460(19) 0.0414(18) -0.0152(16) 0.0161(15) -0.0143(15)
N5 0.0279(16) 0.0445(19) 0.0430(19) -0.0018(15) 0.0154(14) -0.0037(14)
N6 0.0273(16) 0.053(2) 0.0430(19) -0.0049(17) 0.0102(14) -0.0034(15)
C1 0.034(2) 0.060(3) 0.045(2) -0.017(2) 0.0092(18) 0.0039(19)
C2 0.039(2) 0.049(3) 0.045(2) -0.016(2) 0.0116(18) 0.0078(19)
C3 0.0341(19) 0.034(2) 0.035(2) -0.0078(17) 0.0129(16) -0.0024(16)
C4 0.039(2) 0.039(2) 0.0299(18) -0.0106(17) 0.0164(16) -0.0091(17)
C5 0.044(2) 0.0301(19) 0.039(2) -0.0058(17) 0.0123(17) -0.0067(17)
C6 0.039(2) 0.035(2) 0.043(2) -0.0066(18) 0.0111(17) -0.0077(17)
C7 0.046(2) 0.036(2) 0.034(2) -0.0083(17) 0.0197(17) -0.0087(17)
C8 0.051(2) 0.035(2) 0.043(2) -0.0092(18) 0.0216(19) -0.0082(19)
C9 0.042(2) 0.035(2) 0.034(2) -0.0064(17) 0.0151(17) -0.0006(17)
C10 0.042(2) 0.041(2) 0.037(2) -0.0137(18) 0.0198(17) -0.0126(17)
C11 0.047(2) 0.048(3) 0.048(2) -0.011(2) 0.017(2) -0.015(2)
C12 0.043(2) 0.040(2) 0.045(2) -0.0113(19) 0.0276(19) -0.0078(18)
C13 0.050(3) 0.047(3) 0.086(4) -0.020(3) 0.025(3) -0.011(2)
C14 0.039(2) 0.041(2) 0.044(2) -0.0065(19) 0.0243(18) -0.0085(18)
C15 0.046(2) 0.037(2) 0.063(3) -0.005(2) 0.030(2) -0.0022(19)
C16 0.034(2) 0.046(3) 0.056(3) 0.001(2) 0.0194(19) -0.0029(18)
C17 0.0299(19) 0.046(2) 0.041(2) -0.0067(18) 0.0170(16) -0.0049(16)
C18 0.034(2) 0.039(2) 0.050(2) -0.0080(19) 0.0191(18) -0.0041(17)
C19 0.0334(19) 0.038(2) 0.047(2) -0.0066(19) 0.0175(17) -0.0035(17)
C20 0.039(2) 0.067(3) 0.045(2) 0.015(2) 0.0117(19) -0.007(2)
C21 0.032(2) 0.081(3) 0.040(2) 0.010(2) 0.0050(18) -0.010(2)
C22 0.0318(19) 0.045(2) 0.049(2) -0.003(2) 0.0149(18) -0.0007(17)
C25 0.160(7) 0.037(4) 0.082(5) 0.000 0.081(5) 0.000
C26 0.158(8) 0.034(3) 0.078(5) 0.000 0.074(6) 0.000
C30 0.164(8) 0.036(4) 0.085(6) 0.000 0.079(6) 0.000
C31 0.178(8) 0.063(5) 0.099(6) 0.000 0.105(6) 0.000
S1 0.0359(9) 0.0328(9) 0.0364(10) -0.0008(7) 0.0173(8) 0.0000(6)
C23 0.044(4) 0.136(6) 0.070(4) 0.000 0.032(3) 0.000
O1 0.034(2) 0.064(3) 0.043(2) 0.000 0.0172(17) 0.000
O2 0.070(3) 0.051(2) 0.042(2) 0.000 0.033(2) 0.000
O3 0.048(3) 0.024(3) 0.050(3) 0.006(2) 0.021(3) 0.006(2)
F1 0.043(2) 0.138(4) 0.046(2) 0.000 0.0129(17) 0.000
F2 0.041(2) 0.194(5) 0.094(3) 0.000 0.039(2) 0.000
F3 0.088(4) 0.067(4) 0.102(5) -0.032(4) 0.049(4) -0.037(3)
S2 0.0692(15) 0.0418(11) 0.0363(11) 0.0003(9) 0.0064(10) -0.0001(10)
C24 0.125(7) 0.169(8) 0.098(6) 0.000 0.042(6) 0.000
O4 0.041(2) 0.052(2) 0.039(2) 0.000 0.0037(18) 0.000
O5 0.073(4) 0.021(3) 0.078(5) -0.005(4) 0.010(4) -0.001(3)
O6 0.067(3) 0.131(5) 0.082(4) 0.000 0.023(3) 0.000
F4 0.164(5) 0.154(5) 0.047(3) 0.000 -0.014(3) 0.000
F5 0.102(4) 0.173(6) 0.140(5) 0.000 0.069(4) 0.000
F6 0.183(8) 0.090(7) 0.090(6) 0.019(5) 0.023(6) -0.022(6)

loop_
_atom_type_symbol
_atom_type_description
_atom_type_scat_dispersion_real
_atom_type_scat_dispersion_imag
_atom_type_scat_source
C C 0.0033 0.0016 'International Tables Vol C Tables 4.2.6.8 and 6.1.1.4'
H H 0.0000 0.0000 'International Tables Vol C Tables 4.2.6.8 and 6.1.1.4'
N N 0.0061 0.0033 'International Tables Vol C Tables 4.2.6.8 and 6.1.1.4'
O O 0.0106 0.0060 'International Tables Vol C Tables 4.2.6.8 and 6.1.1.4'
F F 0.0171 0.0103 'International Tables Vol C Tables 4.2.6.8 and 6.1.1.4'
S S 0.1246 0.1234 'International Tables Vol C Tables 4.2.6.8 and 6.1.1.4'
Mn Mn 0.3368 0.7283 'International Tables Vol C Tables 4.2.6.8 and 6.1.1.4'

loop_
_geom_angle_atom_site_label_1
_geom_angle_atom_site_label_2
_geom_angle_atom_site_label_3
_geom_angle
_geom_angle_site_symmetry_1
_geom_angle_site_symmetry_3
_geom_angle_publ_flag
N1 Mn1 N1 180.00(17) 5 . ?
N1 Mn1 N1 87.61(16) 5 6 ?
N1 Mn1 N1 92.39(16) . 6 ?
N1 Mn1 N1 92.39(16) 5 2 ?
N1 Mn1 N1 87.61(16) . 2 ?
N1 Mn1 N1 180.0(2) 6 2 ?
N1 Mn1 O1 92.21(10) 5 . ?
N1 Mn1 O1 87.79(10) . . ?
N1 Mn1 O1 87.79(10) 6 . ?
N1 Mn1 O1 92.21(10) 2 . ?
N1 Mn1 O1 87.79(10) 5 5 ?
N1 Mn1 O1 92.21(10) . 5 ?
N1 Mn1 O1 92.21(10) 6 5 ?
N1 Mn1 O1 87.79(10) 2 5 ?
O1 Mn1 O1 180.0(2) . 5 ?
N6 Mn2 N6 84.53(17) . 2_757 ?
N6 Mn2 N6 180.00(12) . 5_767 ?
N6 Mn2 N6 95.47(17) 2_757 5_767 ?
N6 Mn2 N6 95.47(17) . 6_565 ?
N6 Mn2 N6 180.000(1) 2_757 6_565 ?
N6 Mn2 N6 84.53(17) 5_767 6_565 ?
N6 Mn2 O4 89.59(11) . 5_767 ?
N6 Mn2 O4 90.41(11) 2_757 5_767 ?
N6 Mn2 O4 90.41(11) 5_767 5_767 ?
N6 Mn2 O4 89.59(11) 6_565 5_767 ?
N6 Mn2 O4 90.41(11) . . ?
N6 Mn2 O4 89.59(11) 2_757 . ?
N6 Mn2 O4 89.59(11) 5_767 . ?
N6 Mn2 O4 90.41(11) 6_565 . ?
O4 Mn2 O4 180.000(1) 5_767 . ?
C3 N1 C1 104.6(3) . . ?
C3 N1 Mn1 125.8(2) . . ?
C1 N1 Mn1 129.5(2) . . ?
C3 N2 C2 106.6(3) . . ?
C3 N2 C4 124.9(3) . . ?
C2 N2 C4 128.5(3) . . ?
C10 N3 N4 113.0(3) . . ?
C12 N4 N3 114.9(3) . . ?
C22 N5 C20 106.4(3) . . ?
C22 N5 C17 124.9(3) . . ?
C20 N5 C17 128.6(4) . . ?
C22 N6 C21 105.5(4) . . ?
C22 N6 Mn2 125.6(3) . . ?
C21 N6 Mn2 126.9(2) . . ?
C2 C1 N1 110.6(3) . . ?
C2 C1 H1A 124.7 . . ?
N1 C1 H1A 124.7 . . ?
C1 C2 N2 106.0(3) . . ?
C1 C2 H2A 127.0 . . ?
N2 C2 H2A 127.0 . . ?
N1 C3 N2 112.2(3) . . ?
N1 C3 H3A 123.9 . . ?
N2 C3 H3A 123.9 . . ?
C5 C4 C9 120.2(3) . . ?
C5 C4 N2 119.8(3) . . ?
C9 C4 N2 120.0(3) . . ?
C6 C5 C4 119.7(4) . . ?
C6 C5 H5A 120.1 . . ?
C4 C5 H5A 120.1 . . ?
C5 C6 C7 121.3(4) . . ?
C5 C6 H6A 119.4 . . ?
C7 C6 H6A 119.4 . . ?
C6 C7 C8 118.2(4) . . ?
C6 C7 C10 120.2(4) . . ?
C8 C7 C10 121.6(4) . . ?
C9 C8 C7 120.8(4) . . ?
C9 C8 H8A 119.6 . . ?
C7 C8 H8A 119.6 . . ?
C8 C9 C4 119.8(4) . . ?
C8 C9 H9A 120.1 . . ?
C4 C9 H9A 120.1 . . ?
N3 C10 C7 115.6(4) . . ?
N3 C10 C11 125.7(4) . . ?
C7 C10 C11 118.6(4) . . ?
C10 C11 H11A 109.5 . . ?
C10 C11 H11B 109.5 . . ?
H11A C11 H11B 109.5 . . ?
C10 C11 H11C 109.5 . . ?
H11A C11 H11C 109.5 . . ?
H11B C11 H11C 109.5 . . ?
N4 C12 C14 114.9(4) . . ?
N4 C12 C13 125.1(4) . . ?
C14 C12 C13 120.0(4) . . ?
C12 C13 H13A 109.5 . . ?
C12 C13 H13B 109.5 . . ?
H13A C13 H13B 109.5 . . ?
C12 C13 H13C 109.5 . . ?
H13A C13 H13C 109.5 . . ?
H13B C13 H13C 109.5 . . ?
C15 C14 C19 117.6(4) . . ?
C15 C14 C12 122.2(4) . . ?
C19 C14 C12 120.2(4) . . ?
C16 C15 C14 121.4(4) . . ?
C16 C15 H15A 119.3 . . ?
C14 C15 H15A 119.3 . . ?
C17 C16 C15 119.5(4) . . ?
C17 C16 H16A 120.2 . . ?
C15 C16 H16A 120.2 . . ?
C16 C17 C18 120.2(4) . . ?
C16 C17 N5 120.2(4) . . ?
C18 C17 N5 119.6(4) . . ?
C19 C18 C17 119.9(4) . . ?
C19 C18 H18A 120.0 . . ?
C17 C18 H18A 120.0 . . ?
C18 C19 C14 121.2(4) . . ?
C18 C19 H19A 119.4 . . ?
C14 C19 H19A 119.4 . . ?
C21 C20 N5 106.5(4) . . ?
C21 C20 H20A 126.8 . . ?
N5 C20 H20A 126.8 . . ?
C20 C21 N6 110.2(4) . . ?
C20 C21 H21A 124.9 . . ?
N6 C21 H21A 124.9 . . ?
N6 C22 N5 111.3(4) . . ?
N6 C22 H22A 124.3 . . ?
N5 C22 H22A 124.3 . . ?
C26 C25 C30 119.6(8) . . ?
C26 C25 C31 120.0(9) . . ?
C30 C25 C31 120.4(10) . . ?
C25 C26 C30 121.3(9) . 5_666 ?
C25 C30 C26 119.1(10) . 5_666 ?
C25 C31 H31A 109.5 . . ?
C25 C31 H31B 109.5 . . ?
H31A C31 H31B 109.5 . . ?
C25 C31 H31C 109.5 . . ?
H31A C31 H31C 109.5 . . ?
H31B C31 H31C 109.5 . . ?
S1 S1 O1 69.85(9) 6 . ?
S1 S1 O3 166.6(2) 6 . ?
O1 S1 O3 109.2(3) . . ?
S1 S1 O2 70.63(9) 6 . ?
O1 S1 O2 115.3(2) . . ?
O3 S1 O2 119.9(3) . . ?
S1 S1 C23 73.39(9) 6 . ?
O1 S1 C23 109.1(3) . . ?
O3 S1 C23 94.9(3) . . ?
O2 S1 C23 105.9(3) . . ?
S1 S1 F3 124.0(2) 6 6 ?
O1 S1 F3 131.0(3) . 6 ?
O3 S1 F3 46.0(3) . 6 ?
O2 S1 F3 113.5(3) . 6 ?
C23 S1 F3 51.2(2) . 6 ?
F2 C23 F1 111.0(6) . . ?
F2 C23 F3 84.5(3) . 6 ?
F1 C23 F3 98.0(4) . 6 ?
F2 C23 F3 84.5(3) . . ?
F1 C23 F3 98.0(4) . . ?
F3 C23 F3 163.1(7) 6 . ?
F2 C23 S1 128.6(6) . . ?
F1 C23 S1 117.0(4) . . ?
F3 C23 S1 72.2(3) 6 . ?
F3 C23 S1 105.1(4) . . ?
F2 C23 S1 128.6(6) . 6 ?
F1 C23 S1 117.0(4) . 6 ?
F3 C23 S1 105.1(4) 6 6 ?
F3 C23 S1 72.2(3) . 6 ?
S1 C23 S1 33.22(19) . 6 ?
S1 O1 S1 40.30(18) 6 . ?
S1 O1 Mn1 153.78(18) 6 . ?
S1 O1 Mn1 153.78(18) . . ?
S1 O2 S1 38.73(17) 6 . ?
F3 O3 S1 86.3(4) 6 . ?
O3 F3 C23 101.7(5) 6 . ?
O3 F3 S1 47.7(3) 6 6 ?
C23 F3 S1 56.6(3) . 6 ?
S2 S2 O5 162.5(4) 6_565 . ?
S2 S2 O4 66.14(11) 6_565 . ?
O5 S2 O4 120.6(4) . . ?
S2 S2 C24 67.5(2) 6_565 . ?
O5 S2 C24 95.1(4) . . ?
O4 S2 C24 108.9(4) . . ?
S2 S2 O6 68.20(11) 6_565 . ?
O5 S2 O6 120.9(4) . . ?
O4 S2 O6 104.9(3) . . ?
C24 S2 O6 104.1(5) . . ?
S2 S2 F6 129.7(4) 6_565 6_565 ?
O5 S2 F6 33.2(4) . 6_565 ?
O4 S2 F6 133.4(5) . 6_565 ?
C24 S2 F6 62.2(5) . 6_565 ?
O6 S2 F6 121.6(5) . 6_565 ?
F5 C24 F4 110.7(10) . . ?
F5 C24 S2 122.8(8) . 6_565 ?
F4 C24 S2 120.6(8) . 6_565 ?
F5 C24 S2 122.8(8) . . ?
F4 C24 S2 120.6(8) . . ?
S2 C24 S2 45.0(4) 6_565 . ?
F5 C24 F6 96.0(7) . . ?
F4 C24 F6 91.9(6) . . ?
S2 C24 F6 60.5(5) 6_565 . ?
S2 C24 F6 105.4(8) . . ?
F5 C24 F6 96.0(7) . 6_565 ?
F4 C24 F6 91.9(6) . 6_565 ?
S2 C24 F6 105.4(8) 6_565 6_565 ?
S2 C24 F6 60.5(5) . 6_565 ?
F6 C24 F6 165.1(13) . 6_565 ?
S2 O4 S2 47.7(2) . 6_565 ?
S2 O4 Mn2 149.8(2) . . ?
S2 O4 Mn2 149.8(2) 6_565 . ?
F6 O5 S2 84.6(9) 6_565 . ?
S2 O6 S2 43.6(2) 6_565 . ?
O5 F6 S2 62.2(9) 6_565 6_565 ?
O5 F6 C24 118.8(12) 6_565 . ?
S2 F6 C24 57.3(6) 6_565 . ?

loop_
_geom_bond_atom_site_label_1
_geom_bond_atom_site_label_2
_geom_bond_distance
_geom_bond_site_symmetry_2
_geom_bond_publ_flag
Mn1 N1 2.215(3) 5 ?
Mn1 N1 2.215(3) . ?
Mn1 N1 2.215(3) 6 ?
Mn1 N1 2.215(3) 2 ?
Mn1 O1 2.250(4) . ?
Mn1 O1 2.250(4) 5 ?
Mn2 N6 2.236(3) . ?
Mn2 N6 2.236(3) 2_757 ?
Mn2 N6 2.236(3) 5_767 ?
Mn2 N6 2.236(3) 6_565 ?
Mn2 O4 2.242(4) 5_767 ?
Mn2 O4 2.242(4) . ?
N1 C3 1.316(5) . ?
N1 C1 1.376(5) . ?
N2 C3 1.354(5) . ?
N2 C2 1.369(5) . ?
N2 C4 1.434(4) . ?
N3 C10 1.287(5) . ?
N3 N4 1.407(4) . ?
N4 C12 1.282(5) . ?
N5 C22 1.361(5) . ?
N5 C20 1.380(5) . ?
N5 C17 1.432(5) . ?
N6 C22 1.320(5) . ?
N6 C21 1.377(6) . ?
C1 C2 1.354(6) . ?
C1 H1A 0.9500 . ?
C2 H2A 0.9500 . ?
C3 H3A 0.9500 . ?
C4 C5 1.390(5) . ?
C4 C9 1.391(5) . ?
C5 C6 1.369(5) . ?
C5 H5A 0.9500 . ?
C6 C7 1.399(5) . ?
C6 H6A 0.9500 . ?
C7 C8 1.404(6) . ?
C7 C10 1.490(5) . ?
C8 C9 1.375(5) . ?
C8 H8A 0.9500 . ?
C9 H9A 0.9500 . ?
C10 C11 1.496(6) . ?
C11 H11A 0.9800 . ?
C11 H11B 0.9800 . ?
C11 H11C 0.9800 . ?
C12 C14 1.492(5) . ?
C12 C13 1.500(6) . ?
C13 H13A 0.9800 . ?
C13 H13B 0.9800 . ?
C13 H13C 0.9800 . ?
C14 C15 1.388(6) . ?
C14 C19 1.398(5) . ?
C15 C16 1.387(6) . ?
C15 H15A 0.9500 . ?
C16 C17 1.378(6) . ?
C16 H16A 0.9500 . ?
C17 C18 1.378(5) . ?
C18 C19 1.377(5) . ?
C18 H18A 0.9500 . ?
C19 H19A 0.9500 . ?
C20 C21 1.347(6) . ?
C20 H20A 0.9500 . ?
C21 H21A 0.9500 . ?
C22 H22A 0.9500 . ?
C25 C26 1.381(13) . ?
C25 C30 1.382(13) . ?
C25 C31 1.532(11) . ?
C26 C30 1.429(12) 5_666 ?
C30 C26 1.429(12) 5_666 ?
C31 H31A 0.9800 . ?
C31 H31B 0.9800 . ?
C31 H31C 0.9800 . ?
S1 S1 0.966(4) 6 ?
S1 O1 1.402(4) . ?
S1 O3 1.427(5) . ?
S1 O2 1.456(4) . ?
S1 C23 1.689(7) . ?
S1 F3 1.927(6) 6 ?
C23 F2 1.237(7) . ?
C23 F1 1.352(8) . ?
C23 F3 1.577(6) 6 ?
C23 F3 1.577(6) . ?
C23 S1 1.689(7) 6 ?
O1 S1 1.402(4) 6 ?
O2 S1 1.456(4) 6 ?
O3 F3 1.389(8) 6 ?
F3 O3 1.389(8) 6 ?
F3 S1 1.927(6) 6 ?
S2 S2 1.181(4) 6_565 ?
S2 O5 1.419(7) . ?
S2 O4 1.460(4) . ?
S2 C24 1.544(12) . ?
S2 O6 1.591(6) . ?
S2 F6 1.597(10) 6_565 ?
C24 F5 1.268(12) . ?
C24 F4 1.394(11) . ?
C24 S2 1.544(11) 6_565 ?
C24 F6 1.624(10) . ?
C24 F6 1.624(10) 6_565 ?
O4 S2 1.460(4) 6_565 ?
O5 F6 0.879(11) 6_565 ?
O6 S2 1.591(6) 6_565 ?
F6 O5 0.879(11) 6_565 ?
F6 S2 1.597(10) 6_565 ?
